data_4075450
loop_
_publ_author_name
'Benito-Garagorri, David'
'Bocoki\'c, Vladica'
'Mereiter, Kurt'
'Kirchner, Karl'

_publ_section_title
;
 A Modular Approach to Achiral and Chiral Nickel(II), Palladium(II), and
 Platinum(II) PCP Pincer Complexes Based on Diaminobenzenes
;
_journal_issue 16
_journal_name_full Organometallics
_journal_page_first 3817
_journal_paper_doi 10.1021/om060289e
_journal_volume 25
_journal_year 2006
_chemical_formula_moiety 'C22 H41 Cl N2 Ni P2'
_chemical_formula_sum 'C22 H41 Cl N2 Ni P2'
_chemical_formula_weight 489.67
_chemical_name_common '[NiCl(PCP-tBu)]'
_chemical_name_systematic
; 
 ? 
;
_space_group_IT_number 33
_symmetry_cell_setting orthorhombic
_symmetry_space_group_name_Hall 'P 2c -2n'
_symmetry_space_group_name_H-M 'P n a 21'
_atom_sites_solution_hydrogens geom
_atom_sites_solution_primary direct
_atom_sites_solution_secondary difmap
_audit_creation_method SHELXL-97
_cell_angle_alpha 90.00
_cell_angle_beta 90.00
_cell_angle_gamma 90.00
_cell_formula_units_Z 4
_cell_length_a 22.614(2)
_cell_length_b 7.9747(8)
_cell_length_c 13.7454(14)
_cell_measurement_reflns_used 7644
_cell_measurement_temperature 100(2)
_cell_measurement_theta_max 29.89
_cell_measurement_theta_min 2.33
_cell_volume 2478.8(4)
_computing_cell_refinement 'Bruker SAINT'
_computing_data_collection 'Bruker SMART'
_computing_data_reduction 'Bruker SAINT, SADABS, XPREP'
_computing_molecular_graphics 'Bruker SHELXTL'
_computing_publication_material 'Bruker SHELXTL'
_computing_structure_refinement 'SHELXL-97 (Sheldrick, 1997)'
_computing_structure_solution 'SHELXS-97 (Sheldrick, 1997)'
_diffrn_ambient_temperature 100(2)
_diffrn_measured_fraction_theta_full 0.990
_diffrn_measured_fraction_theta_max 0.990
_diffrn_measurement_device_type 'CCD area detector'
_diffrn_measurement_method 'phi and omega scans'
_diffrn_radiation_monochromator graphite
_diffrn_radiation_source 'fine-focus sealed tube'
_diffrn_radiation_type MoK\a
_diffrn_radiation_wavelength 0.71073
_diffrn_reflns_av_R_equivalents 0.0320
_diffrn_reflns_av_sigmaI/netI 0.0402
_diffrn_reflns_limit_h_max 30
_diffrn_reflns_limit_h_min -31
_diffrn_reflns_limit_k_max 11
_diffrn_reflns_limit_k_min -10
_diffrn_reflns_limit_l_max 19
_diffrn_reflns_limit_l_min -14
_diffrn_reflns_number 17862
_diffrn_reflns_theta_full 29.98
_diffrn_reflns_theta_max 29.98
_diffrn_reflns_theta_min 2.33
_diffrn_standards_decay_% 0
_exptl_absorpt_coefficient_mu 1.030
_exptl_absorpt_correction_T_max 0.95
_exptl_absorpt_correction_T_min 0.61
_exptl_absorpt_correction_type multi-scan
_exptl_absorpt_process_details 'program SADABS, V2.10'
_exptl_crystal_colour yellow
_exptl_crystal_density_diffrn 1.312
_exptl_crystal_density_method 'not measured'
_exptl_crystal_description plate
_exptl_crystal_F_000 1048
_exptl_crystal_size_max 0.58
_exptl_crystal_size_mid 0.25
_exptl_crystal_size_min 0.05
_refine_diff_density_max 0.557
_refine_diff_density_min -0.444
_refine_diff_density_rms 0.066
_refine_ls_abs_structure_details 'Flack H D (1983), Acta Cryst. A39, 876-881'
_refine_ls_abs_structure_Flack 0.012(10)
_refine_ls_extinction_method none
_refine_ls_goodness_of_fit_ref 1.024
_refine_ls_hydrogen_treatment constr
_refine_ls_matrix_type full
_refine_ls_number_parameters 265
_refine_ls_number_reflns 6018
_refine_ls_number_restraints 87
_refine_ls_restrained_S_all 1.017
_refine_ls_R_factor_all 0.0409
_refine_ls_R_factor_gt 0.0335
_refine_ls_shift/su_max 0.001
_refine_ls_shift/su_mean 0.000
_refine_ls_structure_factor_coef Fsqd
_refine_ls_weighting_details 'calc w=1/[\s^2^(Fo^2^)+(0.0516P)^2^+0.2512P] where P=(Fo^2^+2Fc^2^)/3'
_refine_ls_weighting_scheme calc
_refine_ls_wR_factor_gt 0.0787
_refine_ls_wR_factor_ref 0.0821
_reflns_number_gt 5453
_reflns_number_total 6018
_reflns_threshold_expression >2sigma(I)
_cod_data_source_file om060289esi20060403_031419.cif
_cod_data_source_block 4c-1138
_cod_depositor_comments
;
The following automatic conversions were performed:

'_symmetry_cell_setting' value 'Orthorhombic' changed to
'orthorhombic' according to
/home/saulius/struct/CIF-dictionaries/cif_core.dic dictionary named
'cif_core.dic' version 2.4.1 from 2010-06-29.

Automatic conversion script
Id: cif_fix_values 1715 2011-07-08 13:25:40Z adriana 
;
_cod_original_sg_symbol_Hall 'P 2c -2n '
_cod_original_sg_symbol_H-M Pna2(1)
_cod_database_code 4075450

loop_
_symmetry_equiv_pos_as_xyz
'x, y, z'
'-x, -y, z+1/2'
'x+1/2, -y+1/2, z'
'-x+1/2, y+1/2, z+1/2'

loop_
_atom_site_label
_atom_site_type_symbol
_atom_site_fract_x
_atom_site_fract_y
_atom_site_fract_z
_atom_site_U_iso_or_equiv
_atom_site_adp_type
_atom_site_occupancy
_atom_site_symmetry_multiplicity
_atom_site_calc_flag
_atom_site_refinement_flags
Ni Ni 0.330669(11) 0.15431(3) 0.25000(2) 0.01175(6) Uani 1 1 d U
Cl Cl 0.29164(2) 0.03268(8) 0.38137(4) 0.02199(13) Uani 1 1 d U
P1 P 0.24652(2) 0.25190(7) 0.19037(5) 0.01245(11) Uani 1 1 d U
P2 P 0.42183(2) 0.06805(7) 0.27524(4) 0.01122(11) Uani 1 1 d U
N1 N 0.26892(9) 0.3521(3) 0.08855(16) 0.0188(4) Uani 1 1 d U
H1N H 0.2440 0.4009 0.0484 0.023 Uiso 1 1 calc R
N2 N 0.46096(9) 0.1772(3) 0.19162(16) 0.0179(4) Uani 1 1 d U
H2N H 0.4999 0.1790 0.1907 0.021 Uiso 1 1 calc R
C1 C 0.36506(10) 0.2645(3) 0.14018(16) 0.0129(4) Uani 1 1 d U
C2 C 0.32998(10) 0.3519(3) 0.07278(18) 0.0150(4) Uani 1 1 d U
C3 C 0.35437(11) 0.4324(3) -0.00799(17) 0.0169(4) Uani 1 1 d U
H3 H 0.3297 0.4888 -0.0533 0.020 Uiso 1 1 calc R
C4 C 0.41539(11) 0.4289(3) -0.02128(18) 0.0175(5) Uani 1 1 d U
H4 H 0.4323 0.4840 -0.0759 0.021 Uiso 1 1 calc R
C5 C 0.45212(11) 0.3460(3) 0.04438(18) 0.0165(4) Uani 1 1 d U
H5 H 0.4938 0.3447 0.0353 0.020 Uiso 1 1 calc R
C6 C 0.42634(10) 0.2647(3) 0.12389(18) 0.0141(4) Uani 1 1 d U
C7 C 0.20862(9) 0.4193(3) 0.26328(18) 0.0157(4) Uani 1 1 d U
C8 C 0.18539(11) 0.3551(3) 0.36118(19) 0.0200(5) Uani 1 1 d U
H8A H 0.1725 0.4503 0.4010 0.030 Uiso 1 1 calc R
H8B H 0.2169 0.2944 0.3951 0.030 Uiso 1 1 calc R
H8C H 0.1519 0.2795 0.3501 0.030 Uiso 1 1 calc R
C9 C 0.25804(11) 0.5484(3) 0.2833(2) 0.0271(6) Uani 1 1 d U
H9A H 0.2418 0.6429 0.3203 0.041 Uiso 1 1 calc R
H9B H 0.2740 0.5892 0.2215 0.041 Uiso 1 1 calc R
H9C H 0.2897 0.4951 0.3210 0.041 Uiso 1 1 calc R
C10 C 0.15849(12) 0.5050(3) 0.2065(2) 0.0239(5) Uani 1 1 d U
H10A H 0.1452 0.6048 0.2420 0.036 Uiso 1 1 calc R
H10B H 0.1253 0.4269 0.1992 0.036 Uiso 1 1 calc R
H10C H 0.1729 0.5382 0.1421 0.036 Uiso 1 1 calc R
C11 C 0.19402(10) 0.0889(3) 0.14248(18) 0.0151(4) Uani 1 1 d U
C12 C 0.15551(13) 0.0118(3) 0.2227(2) 0.0239(5) Uani 1 1 d U
H12A H 0.1344 -0.0856 0.1968 0.036 Uiso 1 1 calc R
H12B H 0.1269 0.0953 0.2456 0.036 Uiso 1 1 calc R
H12C H 0.1807 -0.0234 0.2771 0.036 Uiso 1 1 calc R
C13 C 0.23448(13) -0.0490(4) 0.1009(2) 0.0281(6) Uani 1 1 d U
H13A H 0.2102 -0.1356 0.0697 0.042 Uiso 1 1 calc R
H13B H 0.2576 -0.0993 0.1537 0.042 Uiso 1 1 calc R
H13C H 0.2613 0.0001 0.0527 0.042 Uiso 1 1 calc R
C14 C 0.15490(14) 0.1553(4) 0.0605(2) 0.0282(6) Uani 1 1 d U
H14A H 0.1307 0.0636 0.0346 0.042 Uiso 1 1 calc R
H14B H 0.1798 0.2010 0.0086 0.042 Uiso 1 1 calc R
H14C H 0.1291 0.2438 0.0858 0.042 Uiso 1 1 calc R
C15 C 0.45844(10) 0.1293(3) 0.39094(18) 0.0152(4) Uani 1 1 d U
C16 C 0.44141(12) 0.0132(4) 0.4753(2) 0.0258(6) Uani 1 1 d U
H16A H 0.4555 0.0613 0.5367 0.039 Uiso 1 1 calc R
H16B H 0.4595 -0.0971 0.4655 0.039 Uiso 1 1 calc R
H16C H 0.3983 0.0013 0.4776 0.039 Uiso 1 1 calc R
C17 C 0.43593(13) 0.3073(4) 0.4123(2) 0.0280(6) Uani 1 1 d U
H17A H 0.4562 0.3518 0.4698 0.042 Uiso 1 1 calc R
H17B H 0.3932 0.3039 0.4245 0.042 Uiso 1 1 calc R
H17C H 0.4440 0.3798 0.3563 0.042 Uiso 1 1 calc R
C18 C 0.52658(11) 0.1360(3) 0.3826(2) 0.0228(5) Uani 1 1 d U
H18A H 0.5432 0.1834 0.4424 0.034 Uiso 1 1 calc R
H18B H 0.5377 0.2064 0.3271 0.034 Uiso 1 1 calc R
H18C H 0.5420 0.0223 0.3730 0.034 Uiso 1 1 calc R
C19 C 0.43370(9) -0.1573(3) 0.2430(2) 0.0157(4) Uani 1 1 d U
C20 C 0.39869(12) -0.2741(3) 0.3102(2) 0.0256(6) Uani 1 1 d U
H20A H 0.3971 -0.3865 0.2816 0.038 Uiso 1 1 calc R
H20B H 0.3584 -0.2307 0.3182 0.038 Uiso 1 1 calc R
H20C H 0.4182 -0.2796 0.3738 0.038 Uiso 1 1 calc R
C21 C 0.40833(13) -0.1741(4) 0.1397(2) 0.0278(6) Uani 1 1 d U
H21A H 0.4135 -0.2895 0.1168 0.042 Uiso 1 1 calc R
H21B H 0.4292 -0.0971 0.0959 0.042 Uiso 1 1 calc R
H21C H 0.3661 -0.1463 0.1405 0.042 Uiso 1 1 calc R
C22 C 0.49916(10) -0.2107(3) 0.2422(2) 0.0216(5) Uani 1 1 d U
H22A H 0.5024 -0.3260 0.2182 0.032 Uiso 1 1 calc R
H22B H 0.5151 -0.2043 0.3083 0.032 Uiso 1 1 calc R
H22C H 0.5216 -0.1356 0.1995 0.032 Uiso 1 1 calc R

loop_
_atom_site_aniso_label
_atom_site_aniso_U_11
_atom_site_aniso_U_22
_atom_site_aniso_U_33
_atom_site_aniso_U_23
_atom_site_aniso_U_13
_atom_site_aniso_U_12
Ni 0.01157(11) 0.01212(12) 0.01155(12) 0.00472(11) 0.00079(11) 0.00120(9)
Cl 0.0175(3) 0.0284(3) 0.0200(3) 0.0141(2) 0.0059(2) 0.0061(2)
P1 0.0126(2) 0.0112(2) 0.0135(3) 0.0047(2) -0.0010(2) 0.00035(19)
P2 0.0118(2) 0.0105(2) 0.0114(2) 0.00306(19) 0.00050(18) 0.00093(18)
N1 0.0148(9) 0.0211(11) 0.0205(11) 0.0111(8) -0.0018(7) 0.0000(8)
N2 0.0147(9) 0.0221(10) 0.0168(10) 0.0093(8) 0.0033(8) 0.0024(7)
C1 0.0168(10) 0.0100(10) 0.0118(10) 0.0016(8) -0.0007(8) -0.0006(8)
C2 0.0157(10) 0.0147(11) 0.0147(11) 0.0031(8) -0.0002(8) 0.0005(8)
C3 0.0213(11) 0.0162(11) 0.0133(11) 0.0055(8) -0.0006(8) 0.0004(9)
C4 0.0224(11) 0.0140(11) 0.0161(11) 0.0050(8) 0.0037(9) -0.0006(9)
C5 0.0176(11) 0.0144(11) 0.0176(11) 0.0025(8) 0.0033(9) 0.0002(9)
C6 0.0173(10) 0.0123(11) 0.0127(10) 0.0026(8) 0.0020(8) -0.0003(8)
C7 0.0158(9) 0.0098(9) 0.0216(13) 0.0005(8) -0.0024(9) 0.0009(7)
C8 0.0218(11) 0.0196(12) 0.0186(12) -0.0027(9) -0.0006(9) 0.0031(9)
C9 0.0197(11) 0.0148(12) 0.0467(18) -0.0029(11) -0.0021(11) -0.0049(9)
C10 0.0230(12) 0.0192(12) 0.0295(15) 0.0046(10) -0.0019(10) 0.0063(9)
C11 0.0178(11) 0.0120(10) 0.0154(11) 0.0016(8) -0.0021(8) -0.0008(8)
C12 0.0317(13) 0.0195(12) 0.0205(13) 0.0001(9) 0.0025(10) -0.0111(10)
C13 0.0307(14) 0.0224(14) 0.0311(16) -0.0098(11) 0.0020(11) 0.0022(11)
C14 0.0331(14) 0.0215(14) 0.0300(15) 0.0064(11) -0.0174(12) -0.0076(11)
C15 0.0159(10) 0.0142(11) 0.0155(11) -0.0001(8) -0.0011(8) 0.0007(8)
C16 0.0280(13) 0.0349(15) 0.0145(12) 0.0062(10) -0.0038(10) -0.0075(11)
C17 0.0281(14) 0.0201(13) 0.0357(16) -0.0122(11) -0.0079(12) 0.0057(11)
C18 0.0165(11) 0.0279(14) 0.0240(13) -0.0012(11) -0.0032(9) -0.0043(9)
C19 0.0181(9) 0.0129(9) 0.0161(11) -0.0013(8) 0.0018(9) 0.0020(8)
C20 0.0269(13) 0.0111(11) 0.0387(16) 0.0006(10) 0.0105(12) -0.0030(10)
C21 0.0313(14) 0.0276(14) 0.0244(14) -0.0125(11) -0.0049(11) 0.0071(11)
C22 0.0184(10) 0.0161(10) 0.0304(14) -0.0007(10) 0.0025(10) 0.0048(8)

loop_
_atom_type_symbol
_atom_type_description
_atom_type_scat_dispersion_real
_atom_type_scat_dispersion_imag
_atom_type_scat_source
C C 0.0033 0.0016 'International Tables Vol C Tables 4.2.6.8 and 6.1.1.4'
H H 0.0000 0.0000 'International Tables Vol C Tables 4.2.6.8 and 6.1.1.4'
N N 0.0061 0.0033 'International Tables Vol C Tables 4.2.6.8 and 6.1.1.4'
P P 0.1023 0.0942 'International Tables Vol C Tables 4.2.6.8 and 6.1.1.4'
Cl Cl 0.1484 0.1585 'International Tables Vol C Tables 4.2.6.8 and 6.1.1.4'
Ni Ni 0.3393 1.1124 'International Tables Vol C Tables 4.2.6.8 and 6.1.1.4'

loop_
_geom_angle_atom_site_label_1
_geom_angle_atom_site_label_2
_geom_angle_atom_site_label_3
_geom_angle
C1 Ni P2 83.52(7)
C1 Ni P1 84.01(7)
P2 Ni P1 166.82(3)
C1 Ni Cl 178.07(7)
P2 Ni Cl 96.15(2)
P1 Ni Cl 96.46(2)
N1 P1 C7 104.05(11)
N1 P1 C11 103.09(11)
C7 P1 C11 113.00(10)
N1 P1 Ni 102.43(7)
C7 P1 Ni 116.43(8)
C11 P1 Ni 115.45(8)
N2 P2 C15 102.31(11)
N2 P2 C19 104.96(11)
C15 P2 C19 113.06(11)
N2 P2 Ni 102.83(7)
C15 P2 Ni 118.03(8)
C19 P2 Ni 113.41(7)
C2 N1 P1 115.09(16)
C2 N1 H1N 122.5
P1 N1 H1N 122.5
C6 N2 P2 114.52(16)
C6 N2 H2N 122.7
P2 N2 H2N 122.7
C6 C1 C2 116.9(2)
C6 C1 Ni 121.87(17)
C2 C1 Ni 121.27(17)
C3 C2 N1 120.9(2)
C3 C2 C1 122.0(2)
N1 C2 C1 117.1(2)
C4 C3 C2 119.1(2)
C4 C3 H3 120.4
C2 C3 H3 120.4
C3 C4 C5 121.0(2)
C3 C4 H4 119.5
C5 C4 H4 119.5
C4 C5 C6 118.6(2)
C4 C5 H5 120.7
C6 C5 H5 120.7
C5 C6 N2 121.1(2)
C5 C6 C1 122.5(2)
N2 C6 C1 116.4(2)
C8 C7 C10 110.0(2)
C8 C7 C9 108.3(2)
C10 C7 C9 109.2(2)
C8 C7 P1 112.80(16)
C10 C7 P1 112.46(18)
C9 C7 P1 103.84(16)
C7 C8 H8A 109.5
C7 C8 H8B 109.5
H8A C8 H8B 109.5
C7 C8 H8C 109.5
H8A C8 H8C 109.5
H8B C8 H8C 109.5
C7 C9 H9A 109.5
C7 C9 H9B 109.5
H9A C9 H9B 109.5
C7 C9 H9C 109.5
H9A C9 H9C 109.5
H9B C9 H9C 109.5
C7 C10 H10A 109.5
C7 C10 H10B 109.5
H10A C10 H10B 109.5
C7 C10 H10C 109.5
H10A C10 H10C 109.5
H10B C10 H10C 109.5
C14 C11 C12 109.9(2)
C14 C11 C13 108.5(2)
C12 C11 C13 108.5(2)
C14 C11 P1 112.63(17)
C12 C11 P1 112.57(17)
C13 C11 P1 104.40(17)
C11 C12 H12A 109.5
C11 C12 H12B 109.5
H12A C12 H12B 109.5
C11 C12 H12C 109.5
H12A C12 H12C 109.5
H12B C12 H12C 109.5
C11 C13 H13A 109.5
C11 C13 H13B 109.5
H13A C13 H13B 109.5
C11 C13 H13C 109.5
H13A C13 H13C 109.5
H13B C13 H13C 109.5
C11 C14 H14A 109.5
C11 C14 H14B 109.5
H14A C14 H14B 109.5
C11 C14 H14C 109.5
H14A C14 H14C 109.5
H14B C14 H14C 109.5
C16 C15 C17 109.3(2)
C16 C15 C18 109.1(2)
C17 C15 C18 108.2(2)
C16 C15 P2 112.13(17)
C17 C15 P2 105.01(17)
C18 C15 P2 112.94(18)
C15 C16 H16A 109.5
C15 C16 H16B 109.5
H16A C16 H16B 109.5
C15 C16 H16C 109.5
H16A C16 H16C 109.5
H16B C16 H16C 109.5
C15 C17 H17A 109.5
C15 C17 H17B 109.5
H17A C17 H17B 109.5
C15 C17 H17C 109.5
H17A C17 H17C 109.5
H17B C17 H17C 109.5
C15 C18 H18A 109.5
C15 C18 H18B 109.5
H18A C18 H18B 109.5
C15 C18 H18C 109.5
H18A C18 H18C 109.5
H18B C18 H18C 109.5
C20 C19 C21 108.1(2)
C20 C19 C22 109.5(2)
C21 C19 C22 109.2(2)
C20 C19 P2 111.50(18)
C21 C19 P2 104.42(17)
C22 C19 P2 113.89(16)
C19 C20 H20A 109.5
C19 C20 H20B 109.5
H20A C20 H20B 109.5
C19 C20 H20C 109.5
H20A C20 H20C 109.5
H20B C20 H20C 109.5
C19 C21 H21A 109.5
C19 C21 H21B 109.5
H21A C21 H21B 109.5
C19 C21 H21C 109.5
H21A C21 H21C 109.5
H21B C21 H21C 109.5
C19 C22 H22A 109.5
C19 C22 H22B 109.5
H22A C22 H22B 109.5
C19 C22 H22C 109.5
H22A C22 H22C 109.5
H22B C22 H22C 109.5

loop_
_geom_bond_atom_site_label_1
_geom_bond_atom_site_label_2
_geom_bond_distance
Ni C1 1.912(2)
Ni P2 2.2007(6)
Ni P1 2.2134(6)
Ni Cl 2.2317(6)
P1 N1 1.690(2)
P1 C7 1.877(2)
P1 C11 1.879(2)
P2 N2 1.692(2)
P2 C15 1.858(2)
P2 C19 1.871(2)
N1 C2 1.398(3)
N1 H1N 0.8800
N2 C6 1.402(3)
N2 H2N 0.8800
C1 C6 1.404(3)
C1 C2 1.405(3)
C2 C3 1.396(3)
C3 C4 1.392(3)
C3 H3 0.9500
C4 C5 1.393(3)
C4 H4 0.9500
C5 C6 1.398(3)
C5 H5 0.9500
C7 C8 1.533(4)
C7 C10 1.537(3)
C7 C9 1.544(3)
C8 H8A 0.9800
C8 H8B 0.9800
C8 H8C 0.9800
C9 H9A 0.9800
C9 H9B 0.9800
C9 H9C 0.9800
C10 H10A 0.9800
C10 H10B 0.9800
C10 H10C 0.9800
C11 C14 1.527(4)
C11 C12 1.534(3)
C11 C13 1.541(4)
C12 H12A 0.9800
C12 H12B 0.9800
C12 H12C 0.9800
C13 H13A 0.9800
C13 H13B 0.9800
C13 H13C 0.9800
C14 H14A 0.9800
C14 H14B 0.9800
C14 H14C 0.9800
C15 C16 1.533(4)
C15 C17 1.536(3)
C15 C18 1.546(3)
C16 H16A 0.9800
C16 H16B 0.9800
C16 H16C 0.9800
C17 H17A 0.9800
C17 H17B 0.9800
C17 H17C 0.9800
C18 H18A 0.9800
C18 H18B 0.9800
C18 H18C 0.9800
C19 C20 1.532(4)
C19 C21 1.537(4)
C19 C22 1.540(3)
C20 H20A 0.9800
C20 H20B 0.9800
C20 H20C 0.9800
C21 H21A 0.9800
C21 H21B 0.9800
C21 H21C 0.9800
C22 H22A 0.9800
C22 H22B 0.9800
C22 H22C 0.9800

loop_
_geom_hbond_atom_site_label_D
_geom_hbond_atom_site_label_H
_geom_hbond_atom_site_label_A
_geom_hbond_distance_DH
_geom_hbond_distance_HA
_geom_hbond_distance_DA
_geom_hbond_angle_DHA
_geom_hbond_site_symmetry_A
N1 H1N Cl 0.88 2.65 3.472(2) 156.0 4_554

loop_
_geom_torsion_atom_site_label_1
_geom_torsion_atom_site_label_2
_geom_torsion_atom_site_label_3
_geom_torsion_atom_site_label_4
_geom_torsion
C1 Ni P1 N1 1.25(11)
P2 Ni P1 N1 -17.75(15)
Cl Ni P1 N1 179.37(9)
C1 Ni P1 C7 -111.53(11)
P2 Ni P1 C7 -130.53(13)
Cl Ni P1 C7 66.59(8)
C1 Ni P1 C11 112.45(11)
P2 Ni P1 C11 93.45(14)
Cl Ni P1 C11 -69.43(9)
C1 Ni P2 N2 7.47(11)
P1 Ni P2 N2 26.49(15)
Cl Ni P2 N2 -170.62(8)
C1 Ni P2 C15 119.12(11)
P1 Ni P2 C15 138.14(13)
Cl Ni P2 C15 -58.97(9)
C1 Ni P2 C19 -105.31(12)
P1 Ni P2 C19 -86.29(15)
Cl Ni P2 C19 76.60(10)
C7 P1 N1 C2 119.46(19)
C11 P1 N1 C2 -122.40(19)
Ni P1 N1 C2 -2.2(2)
C15 P2 N2 C6 -132.25(18)
C19 P2 N2 C6 109.50(19)
Ni P2 N2 C6 -9.36(19)
P2 Ni C1 C6 -5.71(18)
P1 Ni C1 C6 178.57(19)
P2 Ni C1 C2 175.4(2)
P1 Ni C1 C2 -0.27(19)
P1 N1 C2 C3 -179.1(2)
P1 N1 C2 C1 2.3(3)
C6 C1 C2 C3 1.4(4)
Ni C1 C2 C3 -179.72(19)
C6 C1 C2 N1 180.0(2)
Ni C1 C2 N1 -1.1(3)
N1 C2 C3 C4 -179.8(2)
C1 C2 C3 C4 -1.3(4)
C2 C3 C4 C5 0.3(4)
C3 C4 C5 C6 0.5(4)
C4 C5 C6 N2 179.1(2)
C4 C5 C6 C1 -0.4(4)
P2 N2 C6 C5 -173.18(19)
P2 N2 C6 C1 6.4(3)
C2 C1 C6 C5 -0.5(4)
Ni C1 C6 C5 -179.42(19)
C2 C1 C6 N2 179.9(2)
Ni C1 C6 N2 1.1(3)
N1 P1 C7 C8 -179.00(16)
C11 P1 C7 C8 69.91(18)
Ni P1 C7 C8 -67.15(17)
N1 P1 C7 C10 55.89(19)
C11 P1 C7 C10 -55.2(2)
Ni P1 C7 C10 167.74(14)
N1 P1 C7 C9 -61.98(19)
C11 P1 C7 C9 -173.07(17)
Ni P1 C7 C9 49.87(19)
N1 P1 C11 C14 -40.0(2)
C7 P1 C11 C14 71.7(2)
Ni P1 C11 C14 -150.84(18)
N1 P1 C11 C12 -164.96(18)
C7 P1 C11 C12 -53.3(2)
Ni P1 C11 C12 84.22(18)
N1 P1 C11 C13 77.51(19)
C7 P1 C11 C13 -170.81(17)
Ni P1 C11 C13 -33.31(19)
N2 P2 C15 C16 -165.39(18)
C19 P2 C15 C16 -53.0(2)
Ni P2 C15 C16 82.67(18)
N2 P2 C15 C17 76.05(19)
C19 P2 C15 C17 -171.61(17)
Ni P2 C15 C17 -35.9(2)
N2 P2 C15 C18 -41.66(19)
C19 P2 C15 C18 70.7(2)
Ni P2 C15 C18 -153.60(14)
N2 P2 C19 C20 -177.67(18)
C15 P2 C19 C20 71.6(2)
Ni P2 C19 C20 -66.2(2)
N2 P2 C19 C21 -61.13(18)
C15 P2 C19 C21 -171.83(16)
Ni P2 C19 C21 50.36(18)
N2 P2 C19 C22 57.9(2)
C15 P2 C19 C22 -52.8(2)
Ni P2 C19 C22 169.34(18)
